data_2209407
loop_
_publ_author_name
'Liu, Zhi-Qian'
'Liu, Zhi-Qian'
'Yan, Xiao-Chen'
'Wang, Hai-Bo'

_publ_section_title
;
 Methyl 2-[3-(4-bromophenyl)-1,2,4-oxadiazol-5-ylmethoxy]phenylacetate
;
_journal_coeditor_code BT2098
_journal_issue 7
_journal_name_full 'Acta Crystallographica Section E'
_journal_page_first o2689
_journal_page_last o2690
_journal_paper_doi 10.1107/S1600536806020319
_journal_volume 62
_journal_year 2006
_chemical_formula_iupac 'C18 H15 F N2 O4'
_chemical_formula_moiety 'C18 H15 F N2 O4'
_chemical_formula_sum 'C18 H15 F N2 O4'
_chemical_formula_weight 342.32
_chemical_name_systematic
;
Methyl 2-[3-(4-bromophenyl)-1,2,4-oxadiazol-5-ylmethoxy]phenylacetate
;
_space_group_IT_number 14
_symmetry_cell_setting monoclinic
_symmetry_space_group_name_Hall '-P 2ybc'
_symmetry_space_group_name_H-M 'P 1 21/c 1'
_atom_sites_solution_hydrogens geom
_atom_sites_solution_primary direct
_atom_sites_solution_secondary difmap
_cell_angle_alpha 90.00
_cell_angle_beta 96.90(3)
_cell_angle_gamma 90.00
_cell_formula_units_Z 4
_cell_length_a 11.603(2)
_cell_length_b 9.0170(18)
_cell_length_c 15.692(3)
_cell_measurement_reflns_used 25
_cell_measurement_temperature 293(2)
_cell_measurement_theta_max 12
_cell_measurement_theta_min 9
_cell_volume 1629.9(5)
_computing_cell_refinement 'CAD-4 Software'
_computing_data_collection 'CAD-4 Software (Enraf--Nonius, 1989)'
_computing_data_reduction 'XCAD4 (Harms & Wocadlo, 1995)'
_computing_molecular_graphics 'SHELXTL (Siemens, 1996)'
_computing_publication_material SHELXL97
_computing_structure_refinement 'SHELXL97 (Sheldrick, 1997)'
_computing_structure_solution 'SHELXS97 (Sheldrick, 1997)'
_diffrn_ambient_temperature 293(2)
_diffrn_measured_fraction_theta_full 0.986
_diffrn_measured_fraction_theta_max 0.986
_diffrn_measurement_device_type 'Enraf--Nonius CAD-4'
_diffrn_measurement_method \w/2\q
_diffrn_radiation_monochromator graphite
_diffrn_radiation_source 'fine-focus sealed tube'
_diffrn_radiation_type MoK\a
_diffrn_radiation_wavelength 0.71073
_diffrn_reflns_av_R_equivalents 0.0000
_diffrn_reflns_av_sigmaI/netI 0.1030
_diffrn_reflns_limit_h_max 14
_diffrn_reflns_limit_h_min -14
_diffrn_reflns_limit_k_max 11
_diffrn_reflns_limit_k_min 0
_diffrn_reflns_limit_l_max 19
_diffrn_reflns_limit_l_min 0
_diffrn_reflns_number 3165
_diffrn_reflns_theta_full 26.01
_diffrn_reflns_theta_max 26.01
_diffrn_reflns_theta_min 1.77
_diffrn_standards_decay_% 0
_diffrn_standards_interval_count 200
_diffrn_standards_interval_time 120
_diffrn_standards_number 3
_exptl_absorpt_coefficient_mu 0.107
_exptl_absorpt_correction_T_max 0.9894
_exptl_absorpt_correction_T_min 0.9685
_exptl_absorpt_correction_type psi-scan
_exptl_absorpt_process_details '(North <i>et al.</i>,  1968)'
_exptl_crystal_colour colourless
_exptl_crystal_density_diffrn 1.395
_exptl_crystal_density_method 'not measured'
_exptl_crystal_description block
_exptl_crystal_F_000 712
_exptl_crystal_size_max 0.30
_exptl_crystal_size_mid 0.20
_exptl_crystal_size_min 0.10
_refine_diff_density_max 0.675
_refine_diff_density_min -0.452
_refine_ls_extinction_method none
_refine_ls_goodness_of_fit_ref 1.052
_refine_ls_hydrogen_treatment constr
_refine_ls_matrix_type full
_refine_ls_number_parameters 226
_refine_ls_number_reflns 3165
_refine_ls_number_restraints 0
_refine_ls_restrained_S_all 1.052
_refine_ls_R_factor_all 0.2151
_refine_ls_R_factor_gt 0.1093
_refine_ls_shift/su_max 0.001
_refine_ls_shift/su_mean 0.000
_refine_ls_structure_factor_coef Fsqd
_refine_ls_weighting_details 'calc w = 1/[\s^2^(Fo^2^)+(0.01P)^2^+5P] where P=(Fo^2^+2Fc^2^)/3'
_refine_ls_weighting_scheme calc
_refine_ls_wR_factor_gt 0.1785
_refine_ls_wR_factor_ref 0.2093
_reflns_number_gt 1291
_reflns_number_total 3165
_reflns_threshold_expression I>2\s(I)
_cod_data_source_file bt2098.cif
_cod_data_source_block I
_cod_original_cell_volume 1629.9(6)
_cod_original_sg_symbol_H-M 'P 21/c'
_cod_database_code 2209407
_cod_database_fobs_code 2209407

loop_
_symmetry_equiv_pos_as_xyz
'x, y, z'
'-x, y+1/2, -z+1/2'
'-x, -y, -z'
'x, -y-1/2, z-1/2'

loop_
_atom_site_type_symbol
_atom_site_label
_atom_site_fract_x
_atom_site_fract_y
_atom_site_fract_z
_atom_site_U_iso_or_equiv
_atom_site_adp_type
_atom_site_calc_flag
_atom_site_refinement_flags
_atom_site_occupancy
F F 0.4898(3) 0.2473(6) 0.4994(3) 0.0954(16) Uani d . 1
O O1 0.7321(3) 0.7721(6) -0.1643(2) 0.0651(14) Uani d . 1
O O2 0.9232(3) 0.7700(6) -0.1265(2) 0.0691(15) Uani d . 1
O O3 0.8133(3) 0.5368(6) 0.0158(3) 0.0631(13) Uani d . 1
O O4 0.7548(4) 0.1632(5) 0.0800(3) 0.0666(14) Uani d . 1
N N1 0.7001(5) 0.1150(7) 0.1501(3) 0.0599(16) Uani d . 1
N N2 0.7229(4) 0.3618(6) 0.1527(3) 0.0501(14) Uani d . 1
C C1 0.7515(5) 0.7550(9) -0.2521(3) 0.0640(19) Uani d . 1
H H1B 0.6782 0.7481 -0.2875 0.096 Uiso calc R 1
H H1C 0.7955 0.6664 -0.2582 0.096 Uiso calc R 1
H H1D 0.7937 0.8391 -0.2694 0.096 Uiso calc R 1
C C2 0.8269(5) 0.7841(8) -0.1071(4) 0.0569(19) Uani d . 1
C C3 0.7983(5) 0.8292(10) -0.0167(4) 0.078(3) Uani d . 1
H H3A 0.7959 0.9365 -0.0127 0.093 Uiso calc R 1
H H3B 0.7222 0.7914 -0.0083 0.093 Uiso calc R 1
C C4 0.8853(4) 0.7707(9) 0.0514(3) 0.0462(17) Uani d . 1
C C5 0.9619(6) 0.8680(9) 0.1000(5) 0.066(2) Uani d . 1
H H5A 0.9575 0.9693 0.0888 0.079 Uiso calc R 1
C C6 1.0449(6) 0.8144(9) 0.1655(4) 0.063(2) Uani d . 1
H H6A 1.0954 0.8771 0.1990 0.076 Uiso calc R 1
C C7 1.0465(5) 0.6635(10) 0.1765(4) 0.063(2) Uani d . 1
H H7A 1.1022 0.6246 0.2181 0.076 Uiso calc R 1
C C8 0.9725(5) 0.5656(9) 0.1311(4) 0.0565(19) Uani d . 1
H H8A 0.9767 0.4645 0.1428 0.068 Uiso calc R 1
C C9 0.8949(5) 0.6193(9) 0.0700(4) 0.0560(18) Uani d . 1
C C10 0.8265(6) 0.3775(9) 0.0198(4) 0.064(2) Uani d . 1
H H10A 0.9083 0.3533 0.0312 0.076 Uiso calc R 1
H H10B 0.7972 0.3352 -0.0354 0.076 Uiso calc R 1
C C11 0.7654(5) 0.3116(7) 0.0857(3) 0.0372(14) Uani d . 1
C C12 0.6825(4) 0.2398(8) 0.1900(4) 0.0428(14) Uani d . 1
C C13 0.6287(4) 0.2430(8) 0.2702(4) 0.0460(15) Uani d . 1
C C14 0.5978(5) 0.1119(9) 0.3094(4) 0.0607(19) Uani d . 1
H H14A 0.6111 0.0221 0.2831 0.073 Uiso calc R 1
C C15 0.5491(6) 0.1092(10) 0.3841(5) 0.069(2) Uani d . 1
H H15A 0.5273 0.0209 0.4084 0.083 Uiso calc R 1
C C16 0.5340(5) 0.2449(13) 0.4217(4) 0.069(2) Uani d . 1
C C17 0.5638(6) 0.3778(10) 0.3880(4) 0.068(2) Uani d . 1
H H17A 0.5533 0.4673 0.4155 0.081 Uiso calc R 1
C C18 0.6105(5) 0.3717(8) 0.3107(4) 0.0550(17) Uani d . 1
H H18A 0.6302 0.4602 0.2856 0.066 Uiso calc R 1

loop_
_atom_site_aniso_label
_atom_site_aniso_U_11
_atom_site_aniso_U_22
_atom_site_aniso_U_33
_atom_site_aniso_U_12
_atom_site_aniso_U_13
_atom_site_aniso_U_23
F 0.061(2) 0.174(5) 0.055(2) 0.004(3) 0.0249(18) 0.006(3)
O1 0.036(2) 0.120(4) 0.038(2) 0.000(3) -0.0031(18) 0.001(3)
O2 0.037(2) 0.129(5) 0.042(2) 0.006(3) 0.0087(19) 0.002(3)
O3 0.036(2) 0.082(4) 0.070(3) -0.006(2) 0.000(2) -0.014(3)
O4 0.069(3) 0.064(3) 0.067(3) 0.006(3) 0.011(3) 0.005(3)
N1 0.076(4) 0.062(4) 0.046(3) 0.003(3) 0.025(3) 0.007(3)
N2 0.041(3) 0.066(4) 0.042(3) -0.008(3) 0.002(2) -0.005(3)
C1 0.058(4) 0.097(6) 0.036(3) -0.014(4) 0.001(3) -0.005(4)
C2 0.042(4) 0.097(6) 0.030(3) 0.007(4) -0.001(3) 0.001(4)
C3 0.044(4) 0.133(8) 0.058(4) 0.012(4) 0.014(3) 0.020(5)
C4 0.020(3) 0.093(6) 0.025(3) 0.003(3) 0.001(2) 0.005(3)
C5 0.052(4) 0.073(5) 0.078(5) -0.004(4) 0.029(4) 0.009(4)
C6 0.047(4) 0.092(6) 0.048(4) -0.016(4) -0.003(3) -0.010(4)
C7 0.034(4) 0.110(7) 0.044(4) -0.011(4) 0.001(3) -0.012(4)
C8 0.029(3) 0.097(6) 0.043(3) 0.001(4) 0.000(3) -0.008(4)
C9 0.036(4) 0.090(6) 0.044(4) -0.003(4) 0.015(3) -0.014(4)
C10 0.051(4) 0.094(6) 0.048(4) 0.002(4) 0.013(3) -0.016(4)
C11 0.035(3) 0.058(4) 0.020(3) -0.005(3) 0.010(2) -0.005(3)
C12 0.026(3) 0.052(4) 0.049(3) -0.003(3) 0.002(2) 0.010(4)
C13 0.025(3) 0.067(4) 0.046(3) -0.004(3) 0.005(2) 0.000(4)
C14 0.054(4) 0.073(5) 0.058(4) 0.001(4) 0.017(3) -0.001(4)
C15 0.058(5) 0.094(7) 0.058(5) -0.007(4) 0.020(4) 0.014(5)
C16 0.023(3) 0.142(8) 0.042(4) -0.004(5) 0.010(3) 0.002(6)
C17 0.051(4) 0.097(7) 0.057(5) 0.006(4) 0.016(4) -0.010(5)
C18 0.044(4) 0.066(5) 0.055(4) 0.000(4) 0.004(3) 0.001(4)

loop_
_atom_type_symbol
_atom_type_description
_atom_type_scat_dispersion_real
_atom_type_scat_dispersion_imag
_atom_type_scat_source
C C 0.0033 0.0016 'International Tables Vol C Tables 4.2.6.8 and 6.1.1.4'
H H 0.0000 0.0000 'International Tables Vol C Tables 4.2.6.8 and 6.1.1.4'
N N 0.0061 0.0033 'International Tables Vol C Tables 4.2.6.8 and 6.1.1.4'
O O 0.0106 0.0060 'International Tables Vol C Tables 4.2.6.8 and 6.1.1.4'
F F 0.0171 0.0103 'International Tables Vol C Tables 4.2.6.8 and 6.1.1.4'

loop_
_geom_angle_atom_site_label_1
_geom_angle_atom_site_label_2
_geom_angle_atom_site_label_3
_geom_angle
_geom_angle_publ_flag
C2 O1 C1 116.3(4) yes
C9 O3 C10 116.0(5) yes
C11 O4 N1 107.6(5) yes
C12 N1 O4 102.6(5) yes
C11 N2 C12 104.6(5) yes
O1 C1 H1B 109.5 ?
O1 C1 H1C 109.5 ?
H1B C1 H1C 109.5 ?
O1 C1 H1D 109.5 ?
H1B C1 H1D 109.5 ?
H1C C1 H1D 109.5 ?
O2 C2 O1 122.5(5) yes
O2 C2 C3 124.6(5) yes
O1 C2 C3 112.7(5) yes
C4 C3 C2 111.4(5) ?
C4 C3 H3A 109.3 ?
C2 C3 H3A 109.3 ?
C4 C3 H3B 109.3 ?
C2 C3 H3B 109.3 ?
H3A C3 H3B 108.0 ?
C9 C4 C5 117.8(6) ?
C9 C4 C3 122.0(6) ?
C5 C4 C3 120.2(7) ?
C6 C5 C4 121.0(7) ?
C6 C5 H5A 119.5 ?
C4 C5 H5A 119.5 ?
C7 C6 C5 115.5(7) ?
C7 C6 H6A 122.2 ?
C5 C6 H6A 122.2 ?
C8 C7 C6 125.1(7) ?
C8 C7 H7A 117.4 ?
C6 C7 H7A 117.4 ?
C9 C8 C7 118.0(8) ?
C9 C8 H8A 121.0 ?
C7 C8 H8A 121.0 ?
C8 C9 C4 122.5(7) ?
C8 C9 O3 126.4(7) yes
C4 C9 O3 111.1(6) yes
O3 C10 C11 112.3(6) yes
O3 C10 H10A 109.1 yes
C11 C10 H10A 109.1 ?
O3 C10 H10B 109.1 ?
C11 C10 H10B 109.1 ?
H10A C10 H10B 107.9 ?
N2 C11 O4 111.1(5) yes
N2 C11 C10 134.6(6) yes
O4 C11 C10 114.1(6) yes
N1 C12 N2 114.1(5) yes
N1 C12 C13 122.0(6) yes
N2 C12 C13 123.9(6) yes
C18 C13 C14 117.1(5) ?
C18 C13 C12 121.7(6) ?
C14 C13 C12 121.2(6) ?
C15 C14 C13 123.3(7) ?
C15 C14 H14A 118.3 ?
C13 C14 H14A 118.3 ?
C14 C15 C16 116.1(7) ?
C14 C15 H15A 122.0 ?
C16 C15 H15A 122.0 ?
C17 C16 F 117.7(9) yes
C17 C16 C15 124.1(6) ?
F C16 C15 118.2(8) yes
C16 C17 C18 116.5(7) ?
C16 C17 H17A 121.8 ?
C18 C17 H17A 121.8 ?
C13 C18 C17 123.0(7) ?
C13 C18 H18A 118.5 ?
C17 C18 H18A 118.5 ?

loop_
_geom_bond_atom_site_label_1
_geom_bond_atom_site_label_2
_geom_bond_distance
_geom_bond_publ_flag
F C16 1.378(7) yes
O1 C2 1.338(6) yes
O1 C1 1.430(6) yes
O2 C2 1.200(6) yes
O3 C9 1.408(7) yes
O3 C10 1.445(8) yes
O4 C11 1.345(7) yes
O4 N1 1.403(6) yes
N1 C12 1.315(8) yes
N2 C11 1.295(6) yes
N2 C12 1.355(7) yes
C1 H1B 0.9600 ?
C1 H1C 0.9600 ?
C1 H1D 0.9600 ?
C2 C3 1.551(8) ?
C3 C4 1.476(8) ?
C3 H3A 0.9700 ?
C3 H3B 0.9700 ?
C4 C9 1.398(9) ?
C4 C5 1.407(9) ?
C5 C6 1.407(9) ?
C5 H5A 0.9300 ?
C6 C7 1.372(10) ?
C6 H6A 0.9300 ?
C7 C8 1.370(9) ?
C7 H7A 0.9300 ?
C8 C9 1.326(8) ?
C8 H8A 0.9300 ?
C10 C11 1.450(8) ?
C10 H10A 0.9700 ?
C10 H10B 0.9700 ?
C12 C13 1.470(8) ?
C13 C18 1.352(9) ?
C13 C14 1.399(9) ?
C14 C15 1.362(8) ?
C14 H14A 0.9300 ?
C15 C16 1.379(11) ?
C15 H15A 0.9300 ?
C16 C17 1.371(11) ?
C17 C18 1.388(8) ?
C17 H17A 0.9300 ?
C18 H18A 0.9300 ?

loop_
_geom_torsion_atom_site_label_1
_geom_torsion_atom_site_label_2
_geom_torsion_atom_site_label_3
_geom_torsion_atom_site_label_4
_geom_torsion
C11 O4 N1 C12 0.6(6)
C1 O1 C2 O2 -5.6(11)
C1 O1 C2 C3 170.1(6)
O2 C2 C3 C4 -33.4(11)
O1 C2 C3 C4 151.1(6)
C2 C3 C4 C9 -69.3(8)
C2 C3 C4 C5 110.9(7)
C9 C4 C5 C6 -0.2(9)
C3 C4 C5 C6 179.6(6)
C4 C5 C6 C7 1.1(10)
C5 C6 C7 C8 -2.0(11)
C6 C7 C8 C9 1.9(11)
C7 C8 C9 C4 -0.8(9)
C7 C8 C9 O3 178.9(6)
C5 C4 C9 C8 0.0(9)
C3 C4 C9 C8 -179.8(5)
C5 C4 C9 O3 -179.7(5)
C3 C4 C9 O3 0.5(8)
C10 O3 C9 C8 -8.9(9)
C10 O3 C9 C4 170.7(5)
C9 O3 C10 C11 87.9(6)
C12 N2 C11 O4 -0.8(6)
C12 N2 C11 C10 -176.5(6)
N1 O4 C11 N2 0.1(7)
N1 O4 C11 C10 176.8(5)
O3 C10 C11 N2 -17.6(10)
O3 C10 C11 O4 166.8(5)
O4 N1 C12 N2 -1.2(6)
O4 N1 C12 C13 -178.4(5)
C11 N2 C12 N1 1.3(6)
C11 N2 C12 C13 178.5(5)
N1 C12 C13 C18 -179.7(6)
N2 C12 C13 C18 3.3(8)
N1 C12 C13 C14 2.5(8)
N2 C12 C13 C14 -174.5(5)
C18 C13 C14 C15 1.3(9)
C12 C13 C14 C15 179.2(6)
C13 C14 C15 C16 -1.7(10)
C14 C15 C16 C17 0.6(10)
C14 C15 C16 F -177.2(5)
F C16 C17 C18 178.6(5)
C15 C16 C17 C18 0.8(10)
C14 C13 C18 C17 0.3(9)
C12 C13 C18 C17 -177.6(5)
C16 C17 C18 C13 -1.3(9)

loop_
_cod_related_entry_id
_cod_related_entry_database
_cod_related_entry_code
1 ChemSpider 21128024
